data_7122508
loop_
_publ_author_name
'Zhou, Lin'
'Shi, Ping-Ping'
'Zheng, Xuan'
'Geng, Fu-Juan'
'Ye, Qiong'
'Fu, Da-Wei'

_publ_section_title
;
 Molecular design of high-temperature organic dielectric switches.
;
_journal_issue 93
_journal_name_full 'Chemical communications (Cambridge, England)'
_journal_page_first 13111
_journal_page_last 13114
_journal_paper_doi 10.1039/c8cc07311b
_journal_volume 54
_journal_year 2018
_chemical_formula_moiety 'C6 H2 N3 O7, C4 H12 P'
_chemical_formula_sum 'C10 H14 N3 O7 P'
_chemical_formula_weight 319.21
_space_group_IT_number 15
_space_group_name_Hall '-C 2yc'
_space_group_name_H-M_alt 'C 1 2/c 1'
_symmetry_cell_setting monoclinic
_symmetry_space_group_name_Hall '-C 2yc'
_symmetry_space_group_name_H-M 'C 1 2/c 1'
_atom_sites_solution_hydrogens geom
_atom_sites_solution_primary direct
_atom_sites_solution_secondary difmap
_audit_creation_method SHELXL-97
_audit_update_record
;
2018-09-08 deposited with the CCDC.
2018-10-26 downloaded from the CCDC.
;
_cell_angle_alpha 90.00
_cell_angle_beta 93.54(4)
_cell_angle_gamma 90.00
_cell_formula_units_Z 16
_cell_length_a 19.532(7)
_cell_length_b 11.187(2)
_cell_length_c 27.511(5)
_cell_measurement_reflns_used 1930
_cell_measurement_temperature 293(2)
_cell_measurement_theta_max 25
_cell_measurement_theta_min 2.97
_cell_volume 6000(3)
_computing_structure_refinement 'SHELXL-97 (Sheldrick, 1997)'
_computing_structure_solution 'SHELXS-97 (Sheldrick, 1990)'
_diffrn_ambient_temperature 293(2)
_diffrn_measured_fraction_theta_full 0.995
_diffrn_measured_fraction_theta_max 0.995
_diffrn_measurement_device_type 'Mercury2 (2x2 bin mode)'
_diffrn_measurement_method CCD_Profile_fitting
_diffrn_radiation_monochromator graphite
_diffrn_radiation_source 'fine-focus sealed tube'
_diffrn_radiation_type MoK\a
_diffrn_radiation_wavelength 0.71073
_diffrn_reflns_av_R_equivalents 0.1415
_diffrn_reflns_av_sigmaI/netI 0.1427
_diffrn_reflns_limit_h_max 23
_diffrn_reflns_limit_h_min -20
_diffrn_reflns_limit_k_max 13
_diffrn_reflns_limit_k_min -13
_diffrn_reflns_limit_l_max 32
_diffrn_reflns_limit_l_min -32
_diffrn_reflns_number 15378
_diffrn_reflns_theta_full 25.00
_diffrn_reflns_theta_max 25.00
_diffrn_reflns_theta_min 2.97
_exptl_absorpt_coefficient_mu 0.219
_exptl_absorpt_correction_T_max 0.9679
_exptl_absorpt_correction_T_min 0.9659
_exptl_absorpt_correction_type multi-scan
_exptl_crystal_colour yellow
_exptl_crystal_density_diffrn 1.414
_exptl_crystal_density_method 'not measured'
_exptl_crystal_description needle
_exptl_crystal_F_000 2656
_exptl_crystal_size_max 0.16
_exptl_crystal_size_mid 0.15
_exptl_crystal_size_min 0.15
_refine_diff_density_max 0.560
_refine_diff_density_min -0.384
_refine_diff_density_rms 0.089
_refine_ls_extinction_method none
_refine_ls_goodness_of_fit_ref 1.132
_refine_ls_hydrogen_treatment constr
_refine_ls_matrix_type full
_refine_ls_number_parameters 387
_refine_ls_number_reflns 5265
_refine_ls_number_restraints 12
_refine_ls_restrained_S_all 1.135
_refine_ls_R_factor_all 0.2812
_refine_ls_R_factor_gt 0.1417
_refine_ls_shift/su_max 0.000
_refine_ls_shift/su_mean 0.000
_refine_ls_structure_factor_coef Fsqd
_refine_ls_weighting_details 'calc w=1/[\s^2^(Fo^2^)+(0.2000P)^2^+0.0000P] where P=(Fo^2^+2Fc^2^)/3'
_refine_ls_weighting_scheme calc
_refine_ls_wR_factor_gt 0.3745
_refine_ls_wR_factor_ref 0.4423
_reflns_number_gt 1930
_reflns_number_total 5265
_reflns_threshold_expression >2sigma(I)
_cod_data_source_file c8cc07311b2.cif
_cod_data_source_block 1_293K
_cod_depositor_comments
;
The following automatic conversions were performed:

'_exptl_absorpt_correction_type' value 'Multi-scan' changed to
'multi-scan' according to
/home/data/users/saulius/crontab/automatic-downloads/rss-feeds/RSC/lib/dictionaries/cif_core.dic
dictionary named 'cif_core.dic' version 2.4.2 from 2011-04-26.

Automatic conversion script
Id: cif_fix_values 4973 2017-02-22 13:04:09Z antanas 

 Adding full bibliography for 7122508--7122513.cif.
;
_cod_original_sg_symbol_H-M 'C 2/c'
_cod_database_code 7122508

loop_
_symmetry_equiv_pos_as_xyz
'x, y, z'
'-x, y, -z+1/2'
'x+1/2, y+1/2, z'
'-x+1/2, y+1/2, -z+1/2'
'-x, -y, -z'
'x, -y, z-1/2'
'-x+1/2, -y+1/2, -z'
'x+1/2, -y+1/2, z-1/2'

loop_
_atom_site_label
_atom_site_type_symbol
_atom_site_fract_x
_atom_site_fract_y
_atom_site_fract_z
_atom_site_U_iso_or_equiv
_atom_site_adp_type
_atom_site_occupancy
_atom_site_symmetry_multiplicity
_atom_site_calc_flag
_atom_site_refinement_flags
O1 O 0.0685(3) 1.1830(6) 0.1727(2) 0.106(2) Uani 1 1 d .
O2 O -0.0511(4) 1.2773(7) 0.1937(4) 0.168(3) Uani 1 1 d U
O3 O -0.1330(4) 1.1954(7) 0.1716(4) 0.169(4) Uani 1 1 d .
O4 O -0.1354(3) 0.7684(7) 0.2092(2) 0.125(3) Uani 1 1 d .
O5 O -0.0420(4) 0.6651(7) 0.1979(3) 0.137(3) Uani 1 1 d .
O6 O 0.1653(3) 0.8775(6) 0.1568(3) 0.122(3) Uani 1 1 d .
O7 O 0.1780(3) 1.0316(7) 0.2011(3) 0.133(3) Uani 1 1 d .
N1 N -0.0761(5) 1.1892(8) 0.1820(4) 0.137(3) Uani 1 1 d U
N2 N -0.0763(4) 0.7590(7) 0.1996(3) 0.089(2) Uani 1 1 d .
N3 N 0.1417(4) 0.9619(7) 0.1790(3) 0.089(2) Uani 1 1 d .
C1 C 0.0369(3) 1.0868(4) 0.1810(2) 0.064(2) Uani 1 1 d D
C2 C -0.0345(4) 1.0836(8) 0.1862(3) 0.077(3) Uani 1 1 d .
C3 C -0.0740(4) 0.9806(8) 0.1912(3) 0.075(3) Uani 1 1 d .
H3 H -0.1214 0.9835 0.1929 0.090 Uiso 1 1 calc R
C4 C -0.0372(4) 0.8718(8) 0.1934(3) 0.078(3) Uani 1 1 d .
C5 C 0.0327(3) 0.8705(5) 0.1871(3) 0.081(3) Uani 1 1 d D
H5 H 0.0556 0.7978 0.1856 0.097 Uiso 1 1 calc R
C6 C 0.0687(3) 0.9757(4) 0.1831(2) 0.066(2) Uani 1 1 d D
O8 O 0.4258(3) 0.2524(5) 0.0760(2) 0.093(2) Uani 1 1 d .
O14 O 0.5575(4) 0.1635(6) 0.0924(3) 0.146(3) Uani 1 1 d .
O13 O 0.6211(3) 0.2362(6) 0.0408(3) 0.130(3) Uani 1 1 d .
O12 O 0.6317(3) 0.6672(6) 0.0460(2) 0.106(2) Uani 1 1 d .
O11 O 0.5364(3) 0.7684(5) 0.0465(2) 0.103(2) Uani 1 1 d .
O10 O 0.3235(4) 0.5530(7) 0.0518(3) 0.150(3) Uani 1 1 d .
O9 O 0.3243(3) 0.4036(7) 0.0971(3) 0.141(3) Uani 1 1 d .
N4 N 0.5741(4) 0.2430(6) 0.0659(3) 0.088(2) Uani 1 1 d .
N5 N 0.5666(4) 0.6737(7) 0.0488(2) 0.081(2) Uani 1 1 d .
N6 N 0.3546(4) 0.4750(7) 0.0720(3) 0.088(2) Uani 1 1 d .
C7 C 0.4589(2) 0.3478(7) 0.0717(3) 0.065(2) Uani 1 1 d D
C12 C 0.5286(3) 0.3511(6) 0.0645(3) 0.070(2) Uani 1 1 d D
C11 C 0.5663(3) 0.4560(5) 0.0574(2) 0.066(2) Uani 1 1 d D
H11 H 0.6133 0.4527 0.0539 0.079 Uiso 1 1 calc R
C10 C 0.5321(3) 0.5637(5) 0.0557(2) 0.059(2) Uani 1 1 d DU
C9 C 0.4624(3) 0.5677(5) 0.0604(2) 0.067(2) Uani 1 1 d DU
H9A H 0.4397 0.6408 0.0589 0.080 Uiso 1 1 calc R
C8 C 0.4258(3) 0.4643(5) 0.0671(2) 0.063(2) Uani 1 1 d D
P1 P 0.33212(11) -0.00705(19) 0.06608(8) 0.0690(7) Uani 1 1 d .
C14 C 0.2893(4) -0.1437(8) 0.0620(4) 0.106(3) Uani 1 1 d .
H14A H 0.2951 -0.1849 0.0925 0.158 Uiso 1 1 calc R
H14B H 0.3078 -0.1914 0.0369 0.158 Uiso 1 1 calc R
H14C H 0.2413 -0.1301 0.0541 0.158 Uiso 1 1 calc R
C15 C 0.3225(8) 0.0637(14) 0.0104(4) 0.237(8) Uani 1 1 d .
H15A H 0.3014 0.1403 0.0144 0.356 Uiso 1 1 calc R
H15B H 0.2941 0.0159 -0.0116 0.356 Uiso 1 1 calc R
H15C H 0.3667 0.0743 -0.0024 0.356 Uiso 1 1 calc R
C16 C 0.4200(5) -0.0333(10) 0.0786(7) 0.243(10) Uani 1 1 d .
H16A H 0.4452 -0.0016 0.0526 0.365 Uiso 1 1 calc R
H16B H 0.4280 -0.1178 0.0813 0.365 Uiso 1 1 calc R
H16C H 0.4348 0.0051 0.1086 0.365 Uiso 1 1 calc R
P2 P 0.16059(11) 0.4536(2) 0.18611(9) 0.0728(7) Uani 1 1 d .
C19 C 0.2080(5) 0.5928(9) 0.1894(5) 0.147(5) Uani 1 1 d .
H19A H 0.2558 0.5769 0.1862 0.220 Uiso 1 1 calc R
H19B H 0.2021 0.6305 0.2202 0.220 Uiso 1 1 calc R
H19C H 0.1912 0.6448 0.1636 0.220 Uiso 1 1 calc R
C18 C 0.1551(6) 0.4013(12) 0.1271(4) 0.162(5) Uani 1 1 d .
H18A H 0.1897 0.3416 0.1234 0.242 Uiso 1 1 calc R
H18B H 0.1619 0.4662 0.1051 0.242 Uiso 1 1 calc R
H18C H 0.1106 0.3668 0.1199 0.242 Uiso 1 1 calc R
C17 C 0.2013(6) 0.3456(10) 0.2248(5) 0.197(6) Uani 1 1 d .
H17A H 0.1677 0.2901 0.2353 0.295 Uiso 1 1 calc R
H17B H 0.2233 0.3845 0.2526 0.295 Uiso 1 1 calc R
H17C H 0.2349 0.3033 0.2074 0.295 Uiso 1 1 calc R
C20 C 0.0763(5) 0.4810(9) 0.2030(4) 0.134(5) Uani 1 1 d .
H20A H 0.0536 0.5341 0.1798 0.201 Uiso 1 1 calc R
H20B H 0.0779 0.5170 0.2347 0.201 Uiso 1 1 calc R
H20C H 0.0516 0.4069 0.2037 0.201 Uiso 1 1 calc R
C13 C 0.3046(7) 0.0756(13) 0.1118(5) 0.274(7) Uani 1 1 d .
H13A H 0.3037 0.1584 0.1025 0.411 Uiso 1 1 calc R
H13B H 0.3351 0.0654 0.1402 0.411 Uiso 1 1 calc R
H13C H 0.2593 0.0505 0.1189 0.411 Uiso 1 1 calc R

loop_
_atom_site_aniso_label
_atom_site_aniso_U_11
_atom_site_aniso_U_22
_atom_site_aniso_U_33
_atom_site_aniso_U_23
_atom_site_aniso_U_13
_atom_site_aniso_U_12
O1 0.083(4) 0.108(5) 0.125(5) -0.004(4) -0.009(4) -0.004(4)
O2 0.114(5) 0.102(5) 0.286(7) -0.041(5) 0.000(5) 0.026(4)
O3 0.087(5) 0.123(6) 0.292(11) 0.021(7) -0.024(6) 0.004(5)
O4 0.091(4) 0.144(6) 0.142(6) 0.010(4) 0.032(4) -0.023(4)
O5 0.099(5) 0.127(6) 0.185(7) 0.061(5) 0.005(5) -0.005(4)
O6 0.102(5) 0.108(5) 0.156(6) -0.009(4) 0.012(4) 0.018(4)
O7 0.062(4) 0.137(6) 0.198(7) -0.020(5) -0.021(4) -0.006(4)
N1 0.089(5) 0.080(5) 0.241(7) -0.042(5) -0.001(5) 0.016(5)
N2 0.078(5) 0.106(6) 0.080(5) 0.032(4) -0.010(4) -0.013(5)
N3 0.063(4) 0.104(6) 0.101(6) 0.005(5) -0.004(4) -0.019(4)
C1 0.070(5) 0.069(5) 0.053(5) -0.006(4) -0.003(4) -0.012(4)
C2 0.071(5) 0.106(7) 0.052(5) -0.011(4) -0.003(4) -0.005(5)
C3 0.067(5) 0.094(6) 0.063(5) -0.003(4) 0.001(4) 0.004(5)
C4 0.074(5) 0.112(7) 0.048(5) 0.003(5) -0.001(4) -0.026(5)
C5 0.076(5) 0.097(6) 0.068(5) -0.007(5) -0.010(4) -0.001(5)
C6 0.065(5) 0.079(6) 0.053(5) 0.003(4) -0.012(4) -0.001(4)
O8 0.093(4) 0.073(4) 0.113(5) 0.005(3) -0.005(4) -0.017(3)
O14 0.120(6) 0.092(5) 0.225(8) 0.035(5) 0.010(6) 0.017(4)
O13 0.099(5) 0.120(6) 0.177(7) 0.006(5) 0.050(5) 0.027(4)
O12 0.086(4) 0.115(5) 0.115(5) 0.010(4) 0.003(4) -0.036(4)
O11 0.115(5) 0.048(3) 0.143(6) -0.005(3) 0.000(4) -0.007(3)
O10 0.088(5) 0.134(7) 0.229(9) -0.003(6) 0.010(5) 0.008(5)
O9 0.094(5) 0.120(6) 0.214(8) 0.021(5) 0.038(5) -0.009(4)
N4 0.102(6) 0.052(4) 0.109(6) 0.002(4) -0.004(5) 0.004(4)
N5 0.078(5) 0.093(5) 0.071(5) -0.007(4) -0.002(4) -0.010(4)
N6 0.072(5) 0.067(5) 0.126(6) 0.001(4) 0.001(4) -0.003(4)
C7 0.064(5) 0.074(5) 0.058(5) 0.005(4) 0.009(4) -0.013(4)
C12 0.103(6) 0.057(5) 0.052(5) 0.013(4) 0.014(4) 0.011(4)
C11 0.062(5) 0.089(6) 0.046(4) 0.000(4) 0.000(4) -0.009(4)
C10 0.069(4) 0.053(5) 0.056(5) -0.008(4) -0.001(4) -0.011(4)
C9 0.088(5) 0.053(5) 0.058(5) -0.002(4) -0.001(4) 0.006(4)
C8 0.060(4) 0.070(5) 0.059(5) -0.008(4) -0.004(4) 0.002(4)
P1 0.0680(13) 0.0535(13) 0.0852(15) -0.0012(11) 0.0013(11) -0.0036(10)
C14 0.059(5) 0.085(7) 0.172(10) 0.005(6) 0.000(6) -0.014(5)
C15 0.319(18) 0.248(16) 0.130(10) 0.084(10) -0.097(11) -0.138(14)
C16 0.072(7) 0.081(8) 0.57(3) -0.057(13) -0.059(12) 0.015(6)
P2 0.0561(12) 0.0681(14) 0.0932(17) -0.0077(12) -0.0028(11) -0.0001(11)
C19 0.079(6) 0.109(8) 0.248(14) -0.008(8) -0.023(8) -0.044(6)
C18 0.194(12) 0.187(13) 0.109(9) -0.027(8) 0.051(8) -0.027(10)
C17 0.158(10) 0.093(8) 0.319(17) 0.057(10) -0.143(11) -0.018(8)
C20 0.088(7) 0.070(6) 0.247(13) -0.026(7) 0.038(8) -0.004(5)
C13 0.221(11) 0.291(15) 0.331(14) -0.226(11) 0.192(10) -0.164(11)

loop_
_atom_type_symbol
_atom_type_description
_atom_type_scat_dispersion_real
_atom_type_scat_dispersion_imag
_atom_type_scat_source
C C 0.0033 0.0016 'International Tables Vol C Tables 4.2.6.8 and 6.1.1.4'
H H 0.0000 0.0000 'International Tables Vol C Tables 4.2.6.8 and 6.1.1.4'
N N 0.0061 0.0033 'International Tables Vol C Tables 4.2.6.8 and 6.1.1.4'
O O 0.0106 0.0060 'International Tables Vol C Tables 4.2.6.8 and 6.1.1.4'
P P 0.1023 0.0942 'International Tables Vol C Tables 4.2.6.8 and 6.1.1.4'

loop_
_geom_angle_atom_site_label_1
_geom_angle_atom_site_label_2
_geom_angle_atom_site_label_3
_geom_angle
O3 N1 O2 114.5(10)
O3 N1 C2 127.9(9)
O2 N1 C2 117.4(9)
O4 N2 O5 127.3(8)
O4 N2 C4 117.1(8)
O5 N2 C4 115.3(7)
O7 N3 O6 121.7(8)
O7 N3 C6 116.7(7)
O6 N3 C6 121.4(7)
O1 C1 C6 123.1(6)
O1 C1 C2 122.3(6)
C6 C1 C2 114.5(6)
C3 C2 C1 125.8(8)
C3 C2 N1 111.9(8)
C1 C2 N1 122.0(8)
C2 C3 C4 115.6(7)
C2 C3 H3 122.2
C4 C3 H3 122.2
C5 C4 C3 120.4(7)
C5 C4 N2 121.4(8)
C3 C4 N2 118.2(7)
C6 C5 C4 120.8(7)
C6 C5 H5 119.6
C4 C5 H5 119.6
C5 C6 C1 122.6(6)
C5 C6 N3 115.1(6)
C1 C6 N3 122.2(6)
O13 N4 O14 123.5(8)
O13 N4 C12 121.1(7)
O14 N4 C12 115.4(8)
O11 N5 O12 121.9(7)
O11 N5 C10 122.0(7)
O12 N5 C10 116.1(7)
O10 N6 O9 119.4(8)
O10 N6 C8 120.0(8)
O9 N6 C8 120.6(7)
O8 C7 C12 123.4(7)
O8 C7 C8 122.7(5)
C12 C7 C8 113.4(6)
C7 C12 C11 124.7(6)
C7 C12 N4 124.1(7)
C11 C12 N4 111.2(5)
C10 C11 C12 118.5(6)
C10 C11 H11 120.8
C12 C11 H11 120.8
C9 C10 C11 120.4(6)
C9 C10 N5 117.7(5)
C11 C10 N5 121.9(6)
C10 C9 C8 120.7(6)
C10 C9 H9A 119.7
C8 C9 H9A 119.7
C9 C8 N6 117.7(6)
C9 C8 C7 122.1(6)
N6 C8 C7 120.1(5)
C13 P1 C15 113.0(8)
C13 P1 C14 111.0(6)
C15 P1 C14 108.6(6)
C13 P1 C16 107.5(8)
C15 P1 C16 107.6(8)
C14 P1 C16 109.0(5)
P1 C14 H14A 109.5
P1 C14 H14B 109.5
H14A C14 H14B 109.5
P1 C14 H14C 109.5
H14A C14 H14C 109.5
H14B C14 H14C 109.5
P1 C15 H15A 109.5
P1 C15 H15B 109.5
H15A C15 H15B 109.5
P1 C15 H15C 109.5
H15A C15 H15C 109.5
H15B C15 H15C 109.5
P1 C16 H16A 109.5
P1 C16 H16B 109.5
H16A C16 H16B 109.5
P1 C16 H16C 109.5
H16A C16 H16C 109.5
H16B C16 H16C 109.5
C18 P2 C20 107.6(6)
C18 P2 C17 109.5(6)
C20 P2 C17 110.6(6)
C18 P2 C19 110.0(6)
C20 P2 C19 108.6(5)
C17 P2 C19 110.4(5)
P2 C19 H19A 109.5
P2 C19 H19B 109.5
H19A C19 H19B 109.5
P2 C19 H19C 109.5
H19A C19 H19C 109.5
H19B C19 H19C 109.5
P2 C18 H18A 109.5
P2 C18 H18B 109.5
H18A C18 H18B 109.5
P2 C18 H18C 109.5
H18A C18 H18C 109.5
H18B C18 H18C 109.5
P2 C17 H17A 109.5
P2 C17 H17B 109.5
H17A C17 H17B 109.5
P2 C17 H17C 109.5
H17A C17 H17C 109.5
H17B C17 H17C 109.5
P2 C20 H20A 109.5
P2 C20 H20B 109.5
H20A C20 H20B 109.5
P2 C20 H20C 109.5
H20A C20 H20C 109.5
H20B C20 H20C 109.5
P1 C13 H13A 109.5
P1 C13 H13B 109.5
H13A C13 H13B 109.5
P1 C13 H13C 109.5
H13A C13 H13C 109.5
H13B C13 H13C 109.5

loop_
_geom_bond_atom_site_label_1
_geom_bond_atom_site_label_2
_geom_bond_distance
O1 C1 1.269(8)
O2 N1 1.138(10)
O3 N1 1.133(10)
O4 N2 1.203(9)
O5 N2 1.249(10)
O6 N3 1.229(9)
O7 N3 1.193(9)
N1 C2 1.434(12)
N2 C4 1.491(11)
N3 C6 1.446(9)
C1 C6 1.388(4)
C1 C2 1.412(10)
C2 C3 1.399(11)
C3 C4 1.413(12)
C3 H3 0.9300
C4 C5 1.387(10)
C5 C6 1.379(4)
C5 H5 0.9300
O8 C7 1.257(8)
O14 N4 1.206(9)
O13 N4 1.184(9)
O12 N5 1.280(8)
O11 N5 1.212(8)
O10 N6 1.183(10)
O9 N6 1.232(9)
N4 C12 1.500(9)
N5 C10 1.422(9)
N6 C8 1.410(9)
C7 C12 1.387(4)
C7 C8 1.457(9)
C12 C11 1.406(8)
C11 C10 1.378(4)
C11 H11 0.9300
C10 C9 1.376(9)
C9 C8 1.378(4)
C9 H9A 0.9300
P1 C13 1.677(12)
P1 C15 1.723(12)
P1 C14 1.744(9)
P1 C16 1.754(10)
C14 H14A 0.9600
C14 H14B 0.9600
C14 H14C 0.9600
C15 H15A 0.9600
C15 H15B 0.9600
C15 H15C 0.9600
C16 H16A 0.9600
C16 H16B 0.9600
C16 H16C 0.9600
P2 C18 1.722(11)
P2 C20 1.765(9)
P2 C17 1.766(11)
P2 C19 1.812(9)
C19 H19A 0.9600
C19 H19B 0.9600
C19 H19C 0.9600
C18 H18A 0.9600
C18 H18B 0.9600
C18 H18C 0.9600
C17 H17A 0.9600
C17 H17B 0.9600
C17 H17C 0.9600
C20 H20A 0.9600
C20 H20B 0.9600
C20 H20C 0.9600
C13 H13A 0.9600
C13 H13B 0.9600
C13 H13C 0.9600

loop_
_geom_torsion_atom_site_label_1
_geom_torsion_atom_site_label_2
_geom_torsion_atom_site_label_3
_geom_torsion_atom_site_label_4
_geom_torsion
O1 C1 C2 C3 174.0(7)
C6 C1 C2 C3 -2.6(11)
O1 C1 C2 N1 0.6(12)
C6 C1 C2 N1 -176.0(8)
O3 N1 C2 C3 -18.9(16)
O2 N1 C2 C3 154.7(10)
O3 N1 C2 C1 155.3(12)
O2 N1 C2 C1 -31.0(15)
C1 C2 C3 C4 3.3(11)
N1 C2 C3 C4 177.3(7)
C2 C3 C4 C5 -4.8(10)
C2 C3 C4 N2 178.8(6)
O4 N2 C4 C5 173.5(7)
O5 N2 C4 C5 -1.1(11)
O4 N2 C4 C3 -10.1(10)
O5 N2 C4 C3 175.2(7)
C3 C4 C5 C6 5.9(11)
N2 C4 C5 C6 -177.8(7)
C4 C5 C6 C1 -5.4(11)
C4 C5 C6 N3 177.1(7)
O1 C1 C6 C5 -173.1(7)
C2 C1 C6 C5 3.5(10)
O1 C1 C6 N3 4.2(11)
C2 C1 C6 N3 -179.1(6)
O7 N3 C6 C5 -139.5(8)
O6 N3 C6 C5 35.5(11)
O7 N3 C6 C1 42.9(11)
O6 N3 C6 C1 -142.0(8)
O8 C7 C12 C11 177.0(7)
C8 C7 C12 C11 4.8(10)
O8 C7 C12 N4 -6.1(12)
C8 C7 C12 N4 -178.3(6)
O13 N4 C12 C7 146.8(8)
O14 N4 C12 C7 -30.1(11)
O13 N4 C12 C11 -36.0(11)
O14 N4 C12 C11 147.2(8)
C7 C12 C11 C10 -2.2(11)
N4 C12 C11 C10 -179.4(6)
C12 C11 C10 C9 -0.7(10)
C12 C11 C10 N5 179.8(6)
O11 N5 C10 C9 -0.7(10)
O12 N5 C10 C9 178.0(6)
O11 N5 C10 C11 178.8(7)
O12 N5 C10 C11 -2.5(10)
C11 C10 C9 C8 0.5(11)
N5 C10 C9 C8 179.9(6)
C10 C9 C8 N6 179.6(7)
C10 C9 C8 C7 2.6(11)
O10 N6 C8 C9 30.8(12)
O9 N6 C8 C9 -149.2(8)
O10 N6 C8 C7 -152.2(8)
O9 N6 C8 C7 27.8(12)
O8 C7 C8 C9 -177.3(7)
C12 C7 C8 C9 -5.0(10)
O8 C7 C8 N6 5.8(11)
C12 C7 C8 N6 178.1(7)
